data_4350368
loop_
_publ_author_name
'Lu, Connie C.'
'Peters, Jonas C.'

_publ_section_title
;
 Pseudotetrahedral manganese complexes supported by the anionic
 tris(phosphino)borate ligand [PhBP(iPr)3].
;
_journal_issue 21
_journal_name_full 'Inorganic chemistry'
_journal_page_first 8597
_journal_page_last 8607
_journal_paper_doi 10.1021/ic060735q
_journal_volume 45
_journal_year 2006
_chemical_formula_sum 'C54 H106 B2 Cl0.36 Mn1.9 N4.63 P6 Tl0.1'
_chemical_formula_weight 1165.21
_space_group_IT_number 30
_space_group_name_Hall 'P 2 -2bc'
_space_group_name_H-M_alt 'P n c 2'
_symmetry_cell_setting orthorhombic
_symmetry_Int_Tables_number 30
_symmetry_space_group_name_H-M 'P n c 2'
_atom_sites_solution_hydrogens geom
_atom_sites_solution_primary direct
_atom_sites_solution_secondary difmap
_audit_creation_method SHELXL-97
_cell_angle_alpha 90.00
_cell_angle_beta 90.00
_cell_angle_gamma 90.00
_cell_formula_units_Z 4
_cell_length_a 11.946(2)
_cell_length_b 34.586(7)
_cell_length_c 15.423(3)
_cell_measurement_reflns_used 32076
_cell_measurement_temperature 100
_cell_measurement_theta_max 31.43
_cell_measurement_theta_min 2.24
_cell_volume 6372(2)
_computing_cell_refinement 'Bruker SMART 5.606'
_computing_data_collection 'Bruker SMART 5.054'
_computing_data_reduction 'Bruker SAINT 6.45'
_computing_structure_refinement 'Bruker SHELXTL 6.14'
_computing_structure_solution 'Bruker SHELXTL 6.14'
_diffrn_ambient_temperature 100
_diffrn_measured_fraction_theta_full 0.896
_diffrn_measured_fraction_theta_max 0.896
_diffrn_measurement_device_type 'Bruker SMART 1000'
_diffrn_measurement_method '\w scans'
_diffrn_radiation_monochromator graphite
_diffrn_radiation_source 'normal-focus sealed tube'
_diffrn_radiation_type MoK\a
_diffrn_radiation_wavelength 0.71073
_diffrn_reflns_av_R_equivalents 0.0716
_diffrn_reflns_av_sigmaI/netI 0.0713
_diffrn_reflns_limit_h_max 17
_diffrn_reflns_limit_h_min -17
_diffrn_reflns_limit_k_max 40
_diffrn_reflns_limit_k_min -50
_diffrn_reflns_limit_l_max 22
_diffrn_reflns_limit_l_min -18
_diffrn_reflns_number 75921
_diffrn_reflns_theta_full 32.12
_diffrn_reflns_theta_max 32.12
_diffrn_reflns_theta_min 1.45
_diffrn_standards_decay_% 0
_diffrn_standards_interval_time 'initial data recollected at end'
_exptl_absorpt_coefficient_mu 0.831
_exptl_absorpt_correction_type none
_exptl_crystal_colour colorless
_exptl_crystal_density_diffrn 1.215
_exptl_crystal_density_method 'not measured'
_exptl_crystal_description 'rough plate'
_exptl_crystal_F_000 2496
_exptl_crystal_size_max 0.37
_exptl_crystal_size_mid 0.30
_exptl_crystal_size_min 0.30
_refine_diff_density_max 1.123
_refine_diff_density_min -0.527
_refine_diff_density_rms 0.074
_refine_ls_abs_structure_details 'Flack H D (1983), Acta Cryst. A39, 876-881'
_refine_ls_abs_structure_Flack 0.013(8)
_refine_ls_extinction_method none
_refine_ls_goodness_of_fit_ref 1.491
_refine_ls_hydrogen_treatment noref
_refine_ls_matrix_type full
_refine_ls_number_parameters 654
_refine_ls_number_reflns 17907
_refine_ls_number_restraints 2
_refine_ls_restrained_S_all 1.491
_refine_ls_R_factor_all 0.0938
_refine_ls_R_factor_gt 0.0573
_refine_ls_shift/su_max 0.017
_refine_ls_shift/su_mean 0.000
_refine_ls_structure_factor_coef Fsqd
_refine_ls_weighting_details 'calc w=1/[\s^2^(Fo^2^)] where P=(Fo^2^+2Fc^2^)/3'
_refine_ls_weighting_scheme sigma
_refine_ls_wR_factor_gt 0.0751
_refine_ls_wR_factor_ref 0.0783
_reflns_number_gt 12030
_reflns_number_total 17907
_reflns_threshold_expression >2sigma(I)
_cod_data_source_file ic060735qsi20060501_035824.cif
_cod_data_source_block complex3
_cod_original_formula_sum 'C54 H106 B2 Cl0.36 Mn1.90 N4.63 P6 Tl0.10'
_cod_database_code 4350368

loop_
_symmetry_equiv_pos_as_xyz
'x, y, z'
'-x, -y, z'
'x, -y+1/2, z+1/2'
'-x, y+1/2, z+1/2'

loop_
_atom_site_label
_atom_site_type_symbol
_atom_site_fract_x
_atom_site_fract_y
_atom_site_fract_z
_atom_site_U_iso_or_equiv
_atom_site_adp_type
_atom_site_occupancy
_atom_site_symmetry_multiplicity
_atom_site_calc_flag
_atom_site_refinement_flags
_atom_site_disorder_assembly
_atom_site_disorder_group
Mn1A Mn 0.26460(4) 0.85430(2) 0.53784(4) 0.02667(18) Uani 1 1 d . . .
P1A P 0.43590(8) 0.81304(3) 0.56660(8) 0.0300(3) Uani 1 1 d . . .
P2A P 0.34612(9) 0.88072(3) 0.39915(8) 0.0264(3) Uani 1 1 d . . .
P3A P 0.34381(9) 0.90844(4) 0.62843(9) 0.0386(3) Uani 1 1 d . . .
B1A B 0.5468(3) 0.88774(15) 0.5185(4) 0.0321(12) Uani 1 1 d . . .
N1A N 0.1044(2) 0.83458(9) 0.5537(2) 0.0276(8) Uani 1 1 d . . .
N2A N 0.0544(3) 0.83231(10) 0.6143(3) 0.0439(11) Uani 1 1 d . . .
N3A N -0.0068(4) 0.82914(13) 0.6757(3) 0.0668(14) Uani 1 1 d . . .
C1A C 0.6740(3) 0.90666(11) 0.5057(3) 0.0291(11) Uani 1 1 d . . .
C2A C 0.7731(3) 0.88864(13) 0.5262(3) 0.0340(11) Uani 1 1 d . . .
H2A H 0.7704 0.8637 0.5484 0.041 Uiso 1 1 calc R . .
C3A C 0.8776(3) 0.90610(15) 0.5154(4) 0.0454(14) Uani 1 1 d . . .
H3A H 0.9423 0.8922 0.5280 0.055 Uiso 1 1 calc R . .
C4A C 0.8856(4) 0.94289(14) 0.4868(3) 0.0400(12) Uani 1 1 d . . .
H4A H 0.9549 0.9549 0.4814 0.048 Uiso 1 1 calc R . .
C5A C 0.7873(4) 0.96228(14) 0.4655(4) 0.0560(15) Uani 1 1 d . . .
H5A H 0.7899 0.9878 0.4464 0.067 Uiso 1 1 calc R . .
C6A C 0.6861(4) 0.94348(15) 0.4730(4) 0.0507(14) Uani 1 1 d . . .
H6A H 0.6221 0.9565 0.4550 0.061 Uiso 1 1 calc R . .
C7A C 0.5566(3) 0.84566(12) 0.5681(3) 0.0302(10) Uani 1 1 d . . .
H7A1 H 0.5752 0.8507 0.6283 0.036 Uiso 1 1 calc R . .
H7A2 H 0.6194 0.8319 0.5429 0.036 Uiso 1 1 calc R . .
C8A C 0.4966(3) 0.88304(12) 0.4181(3) 0.0291(11) Uani 1 1 d . . .
H8A1 H 0.5290 0.8597 0.3938 0.035 Uiso 1 1 calc R . .
H8A2 H 0.5252 0.9046 0.3844 0.035 Uiso 1 1 calc R . .
C9A C 0.4776(3) 0.92080(13) 0.5794(3) 0.0329(11) Uani 1 1 d . . .
H9A1 H 0.4656 0.9434 0.5433 0.040 Uiso 1 1 calc R . .
H9A2 H 0.5274 0.9286 0.6258 0.040 Uiso 1 1 calc R . .
C10A C 0.3384(4) 0.76460(15) 0.6925(4) 0.0540(15) Uani 1 1 d . . .
H10A H 0.3202 0.7444 0.6523 0.081 Uiso 1 1 calc R . .
H10B H 0.2794 0.7834 0.6931 0.081 Uiso 1 1 calc R . .
H10C H 0.3471 0.7538 0.7495 0.081 Uiso 1 1 calc R . .
C11A C 0.4461(4) 0.78369(16) 0.6653(4) 0.0581(15) Uani 1 1 d . . .
H11A H 0.4482 0.8045 0.7084 0.070 Uiso 1 1 calc R . .
C12A C 0.5505(4) 0.7648(2) 0.6865(4) 0.102(3) Uani 1 1 d . . .
H12A H 0.5487 0.7564 0.7459 0.152 Uiso 1 1 calc R . .
H12B H 0.6112 0.7826 0.6785 0.152 Uiso 1 1 calc R . .
H12C H 0.5608 0.7428 0.6493 0.152 Uiso 1 1 calc R . .
C13A C 0.3586(3) 0.75119(15) 0.4655(3) 0.0507(14) Uani 1 1 d . . .
H13A H 0.3636 0.7377 0.4112 0.076 Uiso 1 1 calc R . .
H13B H 0.2876 0.7641 0.4693 0.076 Uiso 1 1 calc R . .
H13C H 0.3655 0.7330 0.5123 0.076 Uiso 1 1 calc R . .
C14A C 0.4530(3) 0.78105(13) 0.4714(3) 0.0372(12) Uani 1 1 d . . .
H14A H 0.4386 0.7982 0.4221 0.045 Uiso 1 1 calc R . .
C15A C 0.5644(4) 0.76451(16) 0.4518(4) 0.0609(17) Uani 1 1 d . . .
H15A H 0.5831 0.7455 0.4948 0.091 Uiso 1 1 calc R . .
H15B H 0.6195 0.7847 0.4523 0.091 Uiso 1 1 calc R . .
H15C H 0.5629 0.7526 0.3956 0.091 Uiso 1 1 calc R . .
C16A C 0.2213(4) 0.83048(15) 0.2949(3) 0.0544(15) Uani 1 1 d . . .
H16A H 0.2059 0.8212 0.2374 0.082 Uiso 1 1 calc R . .
H16B H 0.1570 0.8440 0.3167 0.082 Uiso 1 1 calc R . .
H16C H 0.2378 0.8090 0.3321 0.082 Uiso 1 1 calc R . .
C17A C 0.3182(4) 0.85696(18) 0.2925(3) 0.0627(17) Uani 1 1 d . . .
H17A H 0.2857 0.8787 0.2605 0.075 Uiso 1 1 calc R . .
C18A C 0.4124(4) 0.84789(17) 0.2372(3) 0.0763(19) Uani 1 1 d . . .
H18A H 0.4545 0.8270 0.2622 0.115 Uiso 1 1 calc R . .
H18B H 0.4595 0.8702 0.2317 0.115 Uiso 1 1 calc R . .
H18C H 0.3858 0.8404 0.1810 0.115 Uiso 1 1 calc R . .
C19A C 0.1738(3) 0.93245(13) 0.3644(3) 0.0380(13) Uani 1 1 d . . .
H19A H 0.1473 0.9586 0.3683 0.057 Uiso 1 1 calc R . .
H19B H 0.1343 0.9166 0.4053 0.057 Uiso 1 1 calc R . .
H19C H 0.1611 0.9228 0.3068 0.057 Uiso 1 1 calc R . .
C20A C 0.2971(4) 0.93139(13) 0.3842(3) 0.0378(12) Uani 1 1 d . . .
H20A H 0.3031 0.9429 0.4420 0.045 Uiso 1 1 calc R . .
C21A C 0.3686(4) 0.95648(14) 0.3285(4) 0.0560(14) Uani 1 1 d . . .
H21A H 0.3750 0.9452 0.2718 0.084 Uiso 1 1 calc R . .
H21B H 0.4416 0.9588 0.3539 0.084 Uiso 1 1 calc R . .
H21C H 0.3351 0.9816 0.3237 0.084 Uiso 1 1 calc R . .
C22A C 0.1537(4) 0.95519(16) 0.6272(6) 0.117(3) Uani 1 1 d . . .
H22A H 0.1107 0.9638 0.6761 0.175 Uiso 1 1 calc R . .
H22B H 0.1292 0.9298 0.6103 0.175 Uiso 1 1 calc R . .
H22C H 0.1434 0.9728 0.5797 0.175 Uiso 1 1 calc R . .
C23A C 0.2633(4) 0.95394(19) 0.6489(6) 0.092(3) Uani 1 1 d . . .
H23A H 0.2492 0.9481 0.7101 0.110 Uiso 1 1 calc R . .
C24A C 0.3296(3) 0.98976(14) 0.6671(4) 0.0561(15) Uani 1 1 d . . .
H24A H 0.3565 1.0004 0.6136 0.084 Uiso 1 1 calc R . .
H24B H 0.3920 0.9835 0.7037 0.084 Uiso 1 1 calc R . .
H24C H 0.2829 1.0084 0.6958 0.084 Uiso 1 1 calc R . .
C25A C 0.2731(4) 0.8710(2) 0.7783(4) 0.075(2) Uani 1 1 d . . .
H25A H 0.2947 0.8579 0.8306 0.113 Uiso 1 1 calc R . .
H25B H 0.2404 0.8527 0.7388 0.113 Uiso 1 1 calc R . .
H25C H 0.2196 0.8908 0.7917 0.113 Uiso 1 1 calc R . .
C26A C 0.3757(4) 0.88915(16) 0.7367(3) 0.0516(14) Uani 1 1 d . . .
H26A H 0.4300 0.8682 0.7283 0.062 Uiso 1 1 calc R . .
C27A C 0.4310(4) 0.91850(18) 0.7992(4) 0.0708(18) Uani 1 1 d . . .
H27A H 0.3746 0.9352 0.8229 0.106 Uiso 1 1 calc R . .
H27B H 0.4850 0.9336 0.7681 0.106 Uiso 1 1 calc R . .
H27C H 0.4675 0.9048 0.8454 0.106 Uiso 1 1 calc R . .
Mn1B Mn 0.75836(8) 0.64387(2) 0.51457(5) 0.0234(2) Uani 0.8990(9) 1 d P . .
P1B P 0.93046(8) 0.68422(3) 0.48382(7) 0.0225(2) Uani 1 1 d . A .
P2B P 0.83888(8) 0.61997(3) 0.65652(8) 0.0243(3) Uani 1 1 d . A .
P3B P 0.83637(8) 0.58784(4) 0.42981(8) 0.0298(3) Uani 1 1 d . A .
B1B B 1.0409(3) 0.60992(13) 0.5391(3) 0.0234(10) Uani 1 1 d . A .
N1B N 0.6097(8) 0.6635(3) 0.5036(7) 0.061(4) Uiso 0.542(5) 1 d P A 1
N2B N 0.5471(4) 0.66691(16) 0.4363(4) 0.0181(14) Uiso 0.542(5) 1 d P A 1
N3B N 0.4893(6) 0.6717(2) 0.3776(6) 0.050(2) Uiso 0.542(5) 1 d P A 1
Cl Cl 0.5778(3) 0.66502(12) 0.4920(3) 0.0391(12) Uiso 0.359(5) 1 d P A 2
Tl Tl 0.70755(15) 0.65076(5) 0.51225(11) 0.0250(5) Uani 0.1010(9) 1 d P A 3
C1B C 1.1649(3) 0.59165(12) 0.5526(3) 0.0288(11) Uani 1 1 d . . .
C2B C 1.2663(3) 0.60875(15) 0.5274(4) 0.0388(12) Uani 1 1 d . . .
H2B H 1.2643 0.6332 0.5023 0.047 Uiso 1 1 calc R . .
C3B C 1.3699(3) 0.59083(14) 0.5381(4) 0.0446(14) Uani 1 1 d . . .
H3B H 1.4347 0.6028 0.5184 0.054 Uiso 1 1 calc R . .
C4B C 1.3756(4) 0.55454(15) 0.5788(3) 0.0454(14) Uani 1 1 d . . .
H4B H 1.4444 0.5424 0.5867 0.055 Uiso 1 1 calc R . .
C5B C 1.2796(4) 0.53729(14) 0.6067(3) 0.0463(12) Uani 1 1 d . . .
H5B H 1.2829 0.5134 0.6341 0.056 Uiso 1 1 calc R . .
C6B C 1.1766(4) 0.55518(13) 0.5943(3) 0.0413(12) Uani 1 1 d . . .
H6B H 1.1125 0.5427 0.6142 0.050 Uiso 1 1 calc R . .
C7B C 1.0515(3) 0.65160(12) 0.4862(3) 0.0255(9) Uani 1 1 d . . .
H7B1 H 1.0713 0.6457 0.4266 0.031 Uiso 1 1 calc R A .
H7B2 H 1.1138 0.6658 0.5110 0.031 Uiso 1 1 calc R . .
C8B C 0.9903(3) 0.61719(12) 0.6396(3) 0.0244(10) Uani 1 1 d . . .
H8B1 H 1.0226 0.6411 0.6611 0.029 Uiso 1 1 calc R A .
H8B2 H 1.0185 0.5965 0.6760 0.029 Uiso 1 1 calc R . .
C9B C 0.9711(3) 0.57637(12) 0.4817(3) 0.0278(10) Uani 1 1 d . . .
H9B1 H 0.9583 0.5546 0.5201 0.033 Uiso 1 1 calc R A .
H9B2 H 1.0211 0.5674 0.4364 0.033 Uiso 1 1 calc R . .
C10B C 0.8371(3) 0.73156(15) 0.3523(4) 0.0514(14) Uani 1 1 d . A .
H10D H 0.8306 0.7557 0.3827 0.077 Uiso 1 1 calc R . .
H10E H 0.7738 0.7156 0.3656 0.077 Uiso 1 1 calc R . .
H10F H 0.8395 0.7364 0.2910 0.077 Uiso 1 1 calc R . .
C11B C 0.9438(3) 0.71117(13) 0.3802(3) 0.0317(10) Uani 1 1 d . . .
H11B H 0.9551 0.6910 0.3363 0.038 Uiso 1 1 calc R A .
C12B C 1.0456(3) 0.73694(14) 0.3720(3) 0.0480(13) Uani 1 1 d . A .
H12D H 1.0542 0.7448 0.3126 0.072 Uiso 1 1 calc R . .
H12E H 1.1110 0.7230 0.3902 0.072 Uiso 1 1 calc R . .
H12F H 1.0361 0.7594 0.4079 0.072 Uiso 1 1 calc R . .
C13B C 0.8609(3) 0.75020(14) 0.5741(3) 0.0370(11) Uani 1 1 d . A .
H13D H 0.8611 0.7630 0.6293 0.055 Uiso 1 1 calc R . .
H13E H 0.7880 0.7396 0.5633 0.055 Uiso 1 1 calc R . .
H13F H 0.8792 0.7685 0.5294 0.055 Uiso 1 1 calc R . .
C14B C 0.9476(3) 0.71761(13) 0.5746(3) 0.0356(12) Uani 1 1 d . . .
H14B H 0.9269 0.7021 0.6253 0.043 Uiso 1 1 calc R A .
C15B C 1.0654(3) 0.73288(13) 0.5973(3) 0.0385(12) Uani 1 1 d . A .
H15D H 1.0907 0.7500 0.5524 0.058 Uiso 1 1 calc R . .
H15E H 1.1164 0.7115 0.6024 0.058 Uiso 1 1 calc R . .
H15F H 1.0625 0.7466 0.6514 0.058 Uiso 1 1 calc R . .
C16B C 0.7226(4) 0.67562(15) 0.7505(4) 0.0522(14) Uani 1 1 d . A .
H16D H 0.6963 0.6841 0.8061 0.078 Uiso 1 1 calc R . .
H16E H 0.6607 0.6664 0.7167 0.078 Uiso 1 1 calc R . .
H16F H 0.7575 0.6969 0.7210 0.078 Uiso 1 1 calc R . .
C17B C 0.8071(4) 0.64327(13) 0.7625(3) 0.0367(11) Uani 1 1 d . . .
H17B H 0.7696 0.6235 0.7976 0.044 Uiso 1 1 calc R A .
C18B C 0.9066(3) 0.65622(12) 0.8142(3) 0.0410(11) Uani 1 1 d . A .
H18D H 0.9444 0.6767 0.7838 0.061 Uiso 1 1 calc R . .
H18E H 0.9570 0.6349 0.8219 0.061 Uiso 1 1 calc R . .
H18F H 0.8823 0.6654 0.8698 0.061 Uiso 1 1 calc R . .
C19B C 0.6659(3) 0.56853(14) 0.6919(3) 0.0384(13) Uani 1 1 d . A .
H19D H 0.6399 0.5423 0.6920 0.058 Uiso 1 1 calc R . .
H19E H 0.6280 0.5827 0.6471 0.058 Uiso 1 1 calc R . .
H19F H 0.6504 0.5802 0.7471 0.058 Uiso 1 1 calc R . .
C20B C 0.7917(4) 0.56923(12) 0.6751(3) 0.0356(12) Uani 1 1 d . . .
H20B H 0.8039 0.5553 0.6205 0.043 Uiso 1 1 calc R A .
C21B C 0.8578(4) 0.54757(14) 0.7444(4) 0.0639(17) Uani 1 1 d . A .
H21D H 0.8509 0.5608 0.7988 0.096 Uiso 1 1 calc R . .
H21E H 0.9353 0.5465 0.7280 0.096 Uiso 1 1 calc R . .
H21F H 0.8290 0.5218 0.7500 0.096 Uiso 1 1 calc R . .
C22B C 0.6476(4) 0.54045(15) 0.4389(5) 0.081(2) Uani 1 1 d . A .
H22D H 0.6113 0.5185 0.4139 0.121 Uiso 0.52 1 d P . .
H22E H 0.6026 0.5633 0.4271 0.121 Uiso 0.52 1 d P . .
H22F H 0.6578 0.5375 0.4989 0.121 Uiso 0.52 1 d P . .
H22G H 0.6269 0.5556 0.3874 0.121 Uiso 0.48 1 d P . .
H22H H 0.6203 0.5534 0.4888 0.121 Uiso 0.48 1 d P . .
H22I H 0.6162 0.5154 0.4335 0.121 Uiso 0.48 1 d P . .
C23B C 0.7542(5) 0.5456(2) 0.3965(5) 0.017(2) Uiso 0.521(15) 1 d P . .
H23B H 0.7366 0.5499 0.3360 0.020 Uiso 0.52 1 d P . .
C23C C 0.7669(6) 0.5382(2) 0.4411(6) 0.028(2) Uiso 0.479(15) 1 d P . .
H23C H 0.7793 0.5321 0.5033 0.034 Uiso 0.48 1 d P . .
C24B C 0.8235(3) 0.50618(13) 0.3986(3) 0.0408(11) Uani 1 1 d . A .
H24D H 0.8602 0.5037 0.4538 0.061 Uiso 0.52 1 d P . .
H24E H 0.8781 0.5068 0.3534 0.061 Uiso 0.52 1 d P . .
H24F H 0.7735 0.4849 0.3903 0.061 Uiso 0.52 1 d P . .
H24G H 0.8093 0.4828 0.4298 0.061 Uiso 0.48 1 d P . .
H24H H 0.9023 0.5113 0.3976 0.061 Uiso 0.48 1 d P . .
H24I H 0.7958 0.5040 0.3406 0.061 Uiso 0.48 1 d P . .
C25B C 0.7669(3) 0.62400(19) 0.2753(4) 0.0551(15) Uani 1 1 d . A .
H25D H 0.7902 0.6361 0.2222 0.083 Uiso 1 1 calc R . .
H25E H 0.7345 0.6430 0.3129 0.083 Uiso 1 1 calc R . .
H25F H 0.7123 0.6044 0.2627 0.083 Uiso 1 1 calc R . .
C26B C 0.8702(3) 0.60524(14) 0.3205(3) 0.0391(12) Uani 1 1 d . . .
H26B H 0.9241 0.6263 0.3288 0.047 Uiso 1 1 calc R A .
C27B C 0.9275(4) 0.57643(18) 0.2589(4) 0.0623(16) Uani 1 1 d . A .
H27D H 0.8776 0.5553 0.2471 0.093 Uiso 1 1 calc R . .
H27E H 0.9945 0.5667 0.2855 0.093 Uiso 1 1 calc R . .
H27F H 0.9462 0.5892 0.2056 0.093 Uiso 1 1 calc R . .

loop_
_atom_site_aniso_label
_atom_site_aniso_U_11
_atom_site_aniso_U_22
_atom_site_aniso_U_33
_atom_site_aniso_U_23
_atom_site_aniso_U_13
_atom_site_aniso_U_12
Mn1A 0.0280(3) 0.0285(4) 0.0235(4) -0.0022(3) 0.0032(3) -0.0030(2)
P1A 0.0264(5) 0.0333(7) 0.0304(7) 0.0047(6) -0.0019(5) -0.0049(5)
P2A 0.0254(6) 0.0282(7) 0.0256(7) 0.0010(6) -0.0016(5) 0.0013(5)
P3A 0.0312(6) 0.0446(8) 0.0402(8) -0.0203(6) 0.0092(5) -0.0092(5)
B1A 0.024(2) 0.038(3) 0.034(3) -0.004(3) 0.001(2) -0.0007(18)
N1A 0.0271(16) 0.0247(16) 0.0311(18) 0.0044(13) 0.0146(14) 0.0039(12)
N2A 0.0397(18) 0.0215(16) 0.070(3) -0.0062(17) -0.0019(17) -0.0043(13)
N3A 0.078(3) 0.053(2) 0.070(3) -0.0157(19) 0.035(2) -0.0173(19)
C1A 0.031(2) 0.030(2) 0.027(3) 0.003(2) 0.0079(19) -0.0075(16)
C2A 0.0265(19) 0.041(3) 0.034(3) 0.009(3) -0.006(2) -0.0093(18)
C3A 0.028(2) 0.070(4) 0.038(3) 0.006(3) 0.001(2) -0.005(2)
C4A 0.027(2) 0.048(3) 0.045(3) 0.003(2) 0.011(2) -0.0052(19)
C5A 0.043(3) 0.031(3) 0.095(4) 0.015(3) 0.022(3) -0.005(2)
C6A 0.028(2) 0.053(3) 0.071(3) 0.013(3) 0.008(2) 0.006(2)
C7A 0.029(2) 0.031(2) 0.031(3) 0.004(2) -0.0063(17) -0.0036(18)
C8A 0.0219(19) 0.025(2) 0.040(3) 0.002(2) 0.0084(18) -0.0007(16)
C9A 0.034(2) 0.034(3) 0.031(3) 0.000(2) -0.0040(18) -0.0118(18)
C10A 0.070(3) 0.054(3) 0.039(3) 0.024(3) 0.014(2) -0.012(3)
C11A 0.046(3) 0.072(4) 0.056(3) 0.027(3) -0.018(2) -0.020(2)
C12A 0.069(4) 0.151(7) 0.086(5) 0.087(5) 0.006(4) 0.037(4)
C13A 0.037(2) 0.052(3) 0.062(3) -0.008(3) -0.003(2) -0.002(2)
C14A 0.043(2) 0.032(3) 0.036(3) -0.013(2) 0.001(2) 0.000(2)
C15A 0.038(3) 0.063(4) 0.082(5) -0.009(3) 0.018(3) -0.001(2)
C16A 0.037(3) 0.076(4) 0.050(3) -0.039(3) 0.000(2) 0.002(3)
C17A 0.052(3) 0.101(5) 0.035(3) -0.026(3) 0.013(2) -0.015(3)
C18A 0.066(3) 0.112(5) 0.050(3) -0.059(3) 0.028(3) -0.034(3)
C19A 0.035(2) 0.033(3) 0.046(3) -0.001(2) -0.001(2) 0.009(2)
C20A 0.028(2) 0.040(3) 0.045(3) 0.004(2) -0.001(2) 0.009(2)
C21A 0.049(3) 0.038(3) 0.081(4) 0.019(3) -0.008(2) 0.008(2)
C22A 0.023(3) 0.043(3) 0.284(10) -0.003(5) 0.020(4) 0.005(2)
C23A 0.052(3) 0.070(4) 0.154(7) -0.067(4) -0.012(4) 0.000(2)
C24A 0.036(3) 0.048(3) 0.085(4) -0.024(3) 0.020(2) -0.004(2)
C25A 0.073(4) 0.100(5) 0.053(4) -0.009(4) 0.024(3) -0.027(3)
C26A 0.065(3) 0.068(4) 0.022(3) -0.011(3) 0.007(2) -0.029(3)
C27A 0.098(4) 0.081(4) 0.034(3) -0.013(3) 0.006(3) -0.039(3)
Mn1B 0.0231(4) 0.0190(4) 0.0280(5) -0.0016(4) 0.0012(4) 0.0019(3)
P1B 0.0265(5) 0.0215(5) 0.0196(6) 0.0019(5) 0.0003(4) -0.0002(4)
P2B 0.0260(5) 0.0217(6) 0.0253(7) -0.0002(5) 0.0025(5) -0.0021(4)
P3B 0.0229(5) 0.0301(6) 0.0365(7) -0.0111(5) -0.0006(5) -0.0004(4)
B1B 0.028(2) 0.020(2) 0.022(3) 0.005(2) -0.001(2) 0.0027(16)
Tl 0.0137(8) 0.0237(8) 0.0377(8) -0.0009(6) 0.0007(7) 0.0067(6)
C1B 0.028(2) 0.033(2) 0.026(3) -0.011(2) 0.0004(18) -0.0071(16)
C2B 0.037(2) 0.045(3) 0.034(3) 0.013(3) 0.002(2) 0.007(2)
C3B 0.026(2) 0.059(3) 0.049(3) 0.010(3) 0.016(2) 0.008(2)
C4B 0.036(3) 0.052(3) 0.048(3) -0.013(3) -0.007(2) 0.020(2)
C5B 0.039(2) 0.032(3) 0.068(3) -0.003(2) -0.021(2) 0.002(2)
C6B 0.033(2) 0.020(2) 0.071(3) 0.002(2) -0.014(2) -0.0003(17)
C7B 0.0197(17) 0.034(2) 0.023(2) -0.003(2) 0.0003(15) 0.0004(17)
C8B 0.029(2) 0.028(2) 0.016(2) 0.005(2) 0.0021(16) -0.0082(17)
C9B 0.0272(19) 0.030(2) 0.026(2) -0.001(2) -0.0047(17) 0.0018(16)
C10B 0.043(3) 0.060(3) 0.051(3) 0.019(3) -0.004(2) -0.003(2)
C11B 0.035(2) 0.036(2) 0.024(2) 0.010(2) -0.0042(18) -0.0044(18)
C12B 0.046(3) 0.050(3) 0.047(3) 0.017(3) -0.004(2) -0.008(2)
C13B 0.043(2) 0.029(2) 0.039(2) -0.013(2) -0.0028(19) 0.006(2)
C14B 0.021(2) 0.042(3) 0.043(3) 0.004(2) -0.0042(18) -0.0014(18)
C15B 0.049(3) 0.030(3) 0.037(3) -0.017(2) -0.003(2) -0.004(2)
C16B 0.030(2) 0.070(4) 0.056(3) -0.030(3) 0.007(2) 0.006(2)
C17B 0.043(2) 0.037(3) 0.030(3) -0.009(2) 0.015(2) -0.016(2)
C18B 0.051(2) 0.031(2) 0.040(3) 0.008(2) 0.003(2) -0.007(2)
C19B 0.023(2) 0.032(3) 0.061(4) -0.004(3) 0.014(2) -0.0013(18)
C20B 0.026(2) 0.019(2) 0.062(3) 0.015(2) -0.005(2) -0.0016(19)
C21B 0.042(3) 0.047(3) 0.103(4) 0.047(3) -0.035(3) -0.019(2)
C22B 0.041(3) 0.042(3) 0.160(6) 0.007(4) 0.007(3) 0.013(2)
C24B 0.038(2) 0.034(2) 0.050(3) -0.007(2) -0.009(2) 0.0067(18)
C25B 0.039(3) 0.092(4) 0.034(3) -0.011(3) -0.009(2) 0.024(3)
C26B 0.030(2) 0.042(3) 0.046(3) -0.013(2) -0.009(2) 0.0030(18)
C27B 0.062(3) 0.087(4) 0.039(3) -0.020(3) 0.005(3) 0.024(3)

loop_
_atom_type_symbol
_atom_type_description
_atom_type_scat_dispersion_real
_atom_type_scat_dispersion_imag
_atom_type_scat_source
C C 0.0033 0.0016 'International Tables Vol C Tables 4.2.6.8 and 6.1.1.4'
H H 0.0000 0.0000 'International Tables Vol C Tables 4.2.6.8 and 6.1.1.4'
B B 0.0013 0.0007 'International Tables Vol C Tables 4.2.6.8 and 6.1.1.4'
N N 0.0061 0.0033 'International Tables Vol C Tables 4.2.6.8 and 6.1.1.4'
P P 0.1023 0.0942 'International Tables Vol C Tables 4.2.6.8 and 6.1.1.4'
Mn Mn 0.3368 0.7283 'International Tables Vol C Tables 4.2.6.8 and 6.1.1.4'
Tl Tl -2.8358 9.6688 'International Tables Vol C Tables 4.2.6.8 and 6.1.1.4'
Cl Cl 0.1484 0.1585 'International Tables Vol C Tables 4.2.6.8 and 6.1.1.4'

loop_
_geom_angle_atom_site_label_1
_geom_angle_atom_site_label_2
_geom_angle_atom_site_label_3
_geom_angle
N1A Mn1A P3A 122.17(10)
N1A Mn1A P2A 125.69(11)
P3A Mn1A P2A 93.21(5)
N1A Mn1A P1A 123.13(10)
P3A Mn1A P1A 91.04(5)
P2A Mn1A P1A 92.33(4)
C7A P1A C11A 106.2(2)
C7A P1A C14A 106.9(2)
C11A P1A C14A 108.7(2)
C7A P1A Mn1A 106.92(14)
C11A P1A Mn1A 120.70(17)
C14A P1A Mn1A 106.68(15)
C8A P2A C20A 106.8(2)
C8A P2A C17A 109.7(2)
C20A P2A C17A 104.4(3)
C8A P2A Mn1A 105.10(15)
C20A P2A Mn1A 108.96(16)
C17A P2A Mn1A 121.21(19)
C9A P3A C26A 106.3(2)
C9A P3A C23A 108.9(3)
C26A P3A C23A 105.0(4)
C9A P3A Mn1A 105.90(15)
C26A P3A Mn1A 108.17(17)
C23A P3A Mn1A 121.7(2)
C7A B1A C1A 109.7(3)
C7A B1A C8A 111.7(4)
C1A B1A C8A 104.8(4)
C7A B1A C9A 111.9(4)
C1A B1A C9A 104.2(3)
C8A B1A C9A 113.9(3)
N2A N1A Mn1A 128.8(3)
N1A N2A N3A 174.8(5)
C2A C1A C6A 114.4(4)
C2A C1A B1A 125.4(4)
C6A C1A B1A 120.2(4)
C1A C2A C3A 123.1(4)
C1A C2A H2A 118.5
C3A C2A H2A 118.5
C4A C3A C2A 120.7(4)
C4A C3A H3A 119.7
C2A C3A H3A 119.7
C3A C4A C5A 118.1(4)
C3A C4A H4A 120.9
C5A C4A H4A 120.9
C6A C5A C4A 119.6(4)
C6A C5A H5A 120.2
C4A C5A H5A 120.2
C1A C6A C5A 124.0(4)
C1A C6A H6A 118.0
C5A C6A H6A 118.0
B1A C7A P1A 118.9(3)
B1A C7A H7A1 107.6
P1A C7A H7A1 107.6
B1A C7A H7A2 107.6
P1A C7A H7A2 107.6
H7A1 C7A H7A2 107.0
B1A C8A P2A 120.5(3)
B1A C8A H8A1 107.2
P2A C8A H8A1 107.2
B1A C8A H8A2 107.2
P2A C8A H8A2 107.2
H8A1 C8A H8A2 106.8
B1A C9A P3A 120.0(3)
B1A C9A H9A1 107.3
P3A C9A H9A1 107.3
B1A C9A H9A2 107.3
P3A C9A H9A2 107.3
H9A1 C9A H9A2 106.9
C11A C10A H10A 109.5
C11A C10A H10B 109.5
H10A C10A H10B 109.5
C11A C10A H10C 109.5
H10A C10A H10C 109.5
H10B C10A H10C 109.5
C12A C11A C10A 118.4(5)
C12A C11A P1A 119.7(4)
C10A C11A P1A 114.7(3)
C12A C11A H11A 99.0
C10A C11A H11A 99.0
P1A C11A H11A 99.0
C11A C12A H12A 109.5
C11A C12A H12B 109.5
H12A C12A H12B 109.5
C11A C12A H12C 109.5
H12A C12A H12C 109.5
H12B C12A H12C 109.5
C14A C13A H13A 109.5
C14A C13A H13B 109.5
H13A C13A H13B 109.5
C14A C13A H13C 109.5
H13A C13A H13C 109.5
H13B C13A H13C 109.5
C15A C14A C13A 112.9(4)
C15A C14A P1A 119.5(3)
C13A C14A P1A 111.7(3)
C15A C14A H14A 103.5
C13A C14A H14A 103.5
P1A C14A H14A 103.5
C14A C15A H15A 109.5
C14A C15A H15B 109.5
H15A C15A H15B 109.5
C14A C15A H15C 109.5
H15A C15A H15C 109.5
H15B C15A H15C 109.5
C17A C16A H16A 109.5
C17A C16A H16B 109.5
H16A C16A H16B 109.5
C17A C16A H16C 109.5
H16A C16A H16C 109.5
H16B C16A H16C 109.5
C18A C17A C16A 119.3(5)
C18A C17A P2A 118.4(4)
C16A C17A P2A 113.0(3)
C18A C17A H17A 100.2
C16A C17A H17A 100.2
P2A C17A H17A 100.2
C17A C18A H18A 109.5
C17A C18A H18B 109.5
H18A C18A H18B 109.5
C17A C18A H18C 109.5
H18A C18A H18C 109.5
H18B C18A H18C 109.5
C20A C19A H19A 109.5
C20A C19A H19B 109.5
H19A C19A H19B 109.5
C20A C19A H19C 109.5
H19A C19A H19C 109.5
H19B C19A H19C 109.5
C21A C20A C19A 115.4(4)
C21A C20A P2A 116.1(3)
C19A C20A P2A 110.9(3)
C21A C20A H20A 104.3
C19A C20A H20A 104.3
P2A C20A H20A 104.3
C20A C21A H21A 109.5
C20A C21A H21B 109.5
H21A C21A H21B 109.5
C20A C21A H21C 109.5
H21A C21A H21C 109.5
H21B C21A H21C 109.5
C23A C22A H22A 109.5
C23A C22A H22B 109.5
H22A C22A H22B 109.5
C23A C22A H22C 109.5
H22A C22A H22C 109.5
H22B C22A H22C 109.5
C22A C23A C24A 122.2(5)
C22A C23A P3A 118.9(5)
C24A C23A P3A 117.1(3)
C22A C23A H23A 94.5
C24A C23A H23A 94.5
P3A C23A H23A 94.5
C23A C24A H24A 109.5
C23A C24A H24B 109.5
H24A C24A H24B 109.5
C23A C24A H24C 109.5
H24A C24A H24C 109.5
H24B C24A H24C 109.5
C26A C25A H25A 109.5
C26A C25A H25B 109.5
H25A C25A H25B 109.5
C26A C25A H25C 109.5
H25A C25A H25C 109.5
H25B C25A H25C 109.5
C25A C26A C27A 110.7(4)
C25A C26A P3A 111.5(4)
C27A C26A P3A 114.6(4)
C25A C26A H26A 106.5
C27A C26A H26A 106.5
P3A C26A H26A 106.5
C26A C27A H27A 109.5
C26A C27A H27B 109.5
H27A C27A H27B 109.5
C26A C27A H27C 109.5
H27A C27A H27C 109.5
H27B C27A H27C 109.5
N1B Mn1B Cl 4.2(4)
N1B Mn1B P3B 124.9(3)
Cl Mn1B P3B 120.85(12)
N1B Mn1B P1B 122.9(3)
Cl Mn1B P1B 123.87(11)
P3B Mn1B P1B 91.52(5)
N1B Mn1B P2B 123.2(3)
Cl Mn1B P2B 126.18(12)
P3B Mn1B P2B 93.27(5)
P1B Mn1B P2B 91.92(5)
C14B P1B C7B 106.58(18)
C14B P1B C11B 109.4(2)
C7B P1B C11B 104.94(19)
C14B P1B Mn1B 107.24(14)
C7B P1B Mn1B 107.31(13)
C11B P1B Mn1B 120.52(13)
C14B P1B Tl 103.69(14)
C7B P1B Tl 118.00(13)
C11B P1B Tl 113.84(13)
Mn1B P1B Tl 10.76(3)
C8B P2B C17B 110.5(2)
C8B P2B C20B 105.7(2)
C17B P2B C20B 102.2(2)
C8B P2B Mn1B 105.62(14)
C17B P2B Mn1B 122.74(17)
C20B P2B Mn1B 108.98(16)
C8B P2B Tl 116.16(14)
C17B P2B Tl 113.65(17)
C20B P2B Tl 107.30(16)
Mn1B P2B Tl 11.00(3)
C23B P3B C26B 97.0(3)
C23B P3B C9B 114.7(3)
C26B P3B C9B 106.11(19)
C23B P3B C23C 22.9(2)
C26B P3B C23C 118.2(3)
C9B P3B C23C 98.4(3)
C23B P3B Mn1B 124.1(2)
C26B P3B Mn1B 107.83(16)
C9B P3B Mn1B 105.30(14)
C23C P3B Mn1B 118.9(3)
C23B P3B Tl 115.4(2)
C26B P3B Tl 105.58(15)
C9B P3B Tl 115.30(14)
C23C P3B Tl 113.3(2)
Mn1B P3B Tl 10.22(3)
C1B B1B C7B 109.4(3)
C1B B1B C9B 104.6(3)
C7B B1B C9B 112.2(4)
C1B B1B C8B 105.5(3)
C7B B1B C8B 110.5(3)
C9B B1B C8B 114.2(3)
N2B N1B Mn1B 130.2(8)
N3B N2B N1B 176.6(8)
P2B Tl P1B 76.73(5)
P2B Tl P3B 77.27(6)
P1B Tl P3B 75.73(5)
C2B C1B C6B 114.4(4)
C2B C1B B1B 126.0(4)
C6B C1B B1B 119.5(3)
C3B C2B C1B 123.1(5)
C3B C2B H2B 118.4
C1B C2B H2B 118.4
C2B C3B C4B 119.6(4)
C2B C3B H3B 120.2
C4B C3B H3B 120.2
C5B C4B C3B 119.4(4)
C5B C4B H4B 120.3
C3B C4B H4B 120.3
C4B C5B C6B 120.5(5)
C4B C5B H5B 119.8
C6B C5B H5B 119.8
C5B C6B C1B 122.9(4)
C5B C6B H6B 118.5
C1B C6B H6B 118.5
B1B C7B P1B 118.9(2)
B1B C7B H7B1 107.6
P1B C7B H7B1 107.6
B1B C7B H7B2 107.6
P1B C7B H7B2 107.6
H7B1 C7B H7B2 107.0
B1B C8B P2B 119.6(3)
B1B C8B H8B1 107.4
P2B C8B H8B1 107.4
B1B C8B H8B2 107.4
P2B C8B H8B2 107.4
H8B1 C8B H8B2 106.9
B1B C9B P3B 120.9(3)
B1B C9B H9B1 107.1
P3B C9B H9B1 107.1
B1B C9B H9B2 107.1
P3B C9B H9B2 107.1
H9B1 C9B H9B2 106.8
C11B C10B H10D 109.5
C11B C10B H10E 109.5
H10D C10B H10E 109.5
C11B C10B H10F 109.5
H10D C10B H10F 109.5
H10E C10B H10F 109.5
C12B C11B C10B 112.1(4)
C12B C11B P1B 115.9(3)
C10B C11B P1B 113.9(3)
C12B C11B H11B 104.5
C10B C11B H11B 104.5
P1B C11B H11B 104.5
C11B C12B H12D 109.5
C11B C12B H12E 109.5
H12D C12B H12E 109.5
C11B C12B H12F 109.5
H12D C12B H12F 109.5
H12E C12B H12F 109.5
C14B C13B H13D 109.5
C14B C13B H13E 109.5
H13D C13B H13E 109.5
C14B C13B H13F 109.5
H13D C13B H13F 109.5
H13E C13B H13F 109.5
C13B C14B C15B 111.5(4)
C13B C14B P1B 112.7(3)
C15B C14B P1B 119.5(3)
C13B C14B H14B 103.7
C15B C14B H14B 103.7
P1B C14B H14B 103.7
C14B C15B H15D 109.5
C14B C15B H15E 109.5
H15D C15B H15E 109.5
C14B C15B H15F 109.5
H15D C15B H15F 109.5
H15E C15B H15F 109.5
C17B C16B H16D 109.5
C17B C16B H16E 109.5
H16D C16B H16E 109.5
C17B C16B H16F 109.5
H16D C16B H16F 109.5
H16E C16B H16F 109.5
C18B C17B C16B 111.8(4)
C18B C17B P2B 115.7(3)
C16B C17B P2B 110.3(3)
C18B C17B H17B 106.1
C16B C17B H17B 106.1
P2B C17B H17B 106.1
C17B C18B H18D 109.5
C17B C18B H18E 109.5
H18D C18B H18E 109.5
C17B C18B H18F 109.5
H18D C18B H18F 109.5
H18E C18B H18F 109.5
C20B C19B H19D 109.5
C20B C19B H19E 109.5
H19D C19B H19E 109.5
C20B C19B H19F 109.5
H19D C19B H19F 109.5
H19E C19B H19F 109.5
C19B C20B C21B 112.5(4)
C19B C20B P2B 109.8(3)
C21B C20B P2B 114.4(3)
C19B C20B H20B 106.5
C21B C20B H20B 106.5
P2B C20B H20B 106.5
C20B C21B H21D 109.5
C20B C21B H21E 109.5
H21D C21B H21E 109.5
C20B C21B H21F 109.5
H21D C21B H21F 109.5
H21E C21B H21F 109.5
C23C C22B C23B 30.3(3)
C23C C22B H22D 114.8
C23B C22B H22D 108.4
C23C C22B H22E 126.9
C23B C22B H22E 107.6
H22D C22B H22E 108.7
C23C C22B H22F 80.9
C23B C22B H22F 110.2
H22D C22B H22F 111.6
H22E C22B H22F 110.2
C23C C22B H22G 107.4
C23B C22B H22G 77.9
H22D C22B H22G 89.1
H22E C22B H22G 43.7
H22F C22B H22G 152.6
C23C C22B H22H 110.5
C23B C22B H22H 127.9
H22D C22B H22H 123.0
H22E C22B H22H 65.1
H22F C22B H22H 45.3
H22G C22B H22H 108.6
C23C C22B H22I 110.3
C23B C22B H22I 115.0
H22D C22B H22I 19.7
H22E C22B H22I 120.5
H22F C22B H22I 92.1
H22G C22B H22I 108.5
H22H C22B H22I 111.4
C22B C23B C24B 110.1(5)
C22B C23B P3B 116.3(5)
C24B C23B P3B 113.4(4)
C22B C23B H22G 37.9
C24B C23B H22G 134.0
P3B C23B H22G 111.7
C22B C23B H23B 105.4
C24B C23B H23B 105.4
P3B C23B H23B 105.2
H22G C23B H23B 70.7
C22B C23C C24B 119.7(6)
C22B C23C P3B 112.4(6)
C24B C23C P3B 116.1(5)
C22B C23C H22F 35.9
C24B C23C H22F 128.8
P3B C23C H22F 115.0
C22B C23C H23C 100.6
C24B C23C H23C 101.8
P3B C23C H23C 102.3
H22F C23C H23C 64.8
C23C C24B C23B 28.0(3)
C23C C24B H24D 83.1
C23B C24B H24D 109.3
C23C C24B H24E 129.1
C23B C24B H24E 108.8
H24D C24B H24E 109.7
C23C C24B H24F 110.9
C23B C24B H24F 109.3
H24D C24B H24F 109.7
H24E C24B H24F 110.2
C23C C24B H24G 109.6
C23B C24B H24G 129.9
H24D C24B H24G 64.0
H24E C24B H24G 120.4
H24F C24B H24G 46.1
C23C C24B H24H 108.8
C23B C24B H24H 110.5
H24D C24B H24H 65.3
H24E C24B H24H 46.6
H24F C24B H24H 139.0
H24G C24B H24H 109.8
C23C C24B H24I 108.7
C23B C24B H24I 82.5
H24D C24B H24I 168.2
H24E C24B H24I 63.6
H24F C24B H24I 66.3
H24G C24B H24I 110.0
H24H C24B H24I 109.8
C26B C25B H25D 109.5
C26B C25B H25E 109.5
H25D C25B H25E 109.5
C26B C25B H25F 109.5
H25D C25B H25F 109.5
H25E C25B H25F 109.5
C27B C26B C25B 110.2(4)
C27B C26B P3B 116.9(4)
C25B C26B P3B 111.9(3)
C27B C26B H26B 105.6
C25B C26B H26B 105.6
P3B C26B H26B 105.6
C26B C27B H27D 109.5
C26B C27B H27E 109.5
H27D C27B H27E 109.5
C26B C27B H27F 109.5
H27D C27B H27F 109.5
H27E C27B H27F 109.5

loop_
_geom_bond_atom_site_label_1
_geom_bond_atom_site_label_2
_geom_bond_distance
Mn1A N1A 2.046(3)
Mn1A P3A 2.5205(15)
Mn1A P2A 2.5217(14)
Mn1A P1A 2.5339(13)
P1A C7A 1.831(4)
P1A C11A 1.834(5)
P1A C14A 1.850(5)
P2A C8A 1.823(4)
P2A C20A 1.862(5)
P2A C17A 1.868(5)
P3A C9A 1.819(4)
P3A C26A 1.838(5)
P3A C23A 1.871(6)
B1A C7A 1.648(7)
B1A C1A 1.666(5)
B1A C8A 1.668(7)
B1A C9A 1.694(7)
N1A N2A 1.112(5)
N2A N3A 1.202(6)
C1A C2A 1.376(5)
C1A C6A 1.377(6)
C2A C3A 1.397(5)
C2A H2A 0.9300
C3A C4A 1.350(6)
C3A H3A 0.9300
C4A C5A 1.391(6)
C4A H4A 0.9300
C5A C6A 1.378(6)
C5A H5A 0.9300
C6A H6A 0.9300
C7A H7A1 0.9700
C7A H7A2 0.9700
C8A H8A1 0.9700
C8A H8A2 0.9700
C9A H9A1 0.9700
C9A H9A2 0.9700
C10A C11A 1.505(6)
C10A H10A 0.9600
C10A H10B 0.9600
C10A H10C 0.9600
C11A C12A 1.445(6)
C11A H11A 0.9800
C12A H12A 0.9600
C12A H12B 0.9600
C12A H12C 0.9600
C13A C14A 1.532(6)
C13A H13A 0.9600
C13A H13B 0.9600
C13A H13C 0.9600
C14A C15A 1.480(6)
C14A H14A 0.9800
C15A H15A 0.9600
C15A H15B 0.9600
C15A H15C 0.9600
C16A C17A 1.477(7)
C16A H16A 0.9600
C16A H16B 0.9600
C16A H16C 0.9600
C17A C18A 1.447(6)
C17A H17A 0.9800
C18A H18A 0.9600
C18A H18B 0.9600
C18A H18C 0.9600
C19A C20A 1.505(6)
C19A H19A 0.9600
C19A H19B 0.9600
C19A H19C 0.9600
C20A C21A 1.490(6)
C20A H20A 0.9800
C21A H21A 0.9600
C21A H21B 0.9600
C21A H21C 0.9600
C22A C23A 1.352(6)
C22A H22A 0.9600
C22A H22B 0.9600
C22A H22C 0.9600
C23A C24A 1.498(7)
C23A H23A 0.9800
C24A H24A 0.9600
C24A H24B 0.9600
C24A H24C 0.9600
C25A C26A 1.519(7)
C25A H25A 0.9600
C25A H25B 0.9600
C25A H25C 0.9600
C26A C27A 1.547(7)
C26A H26A 0.9800
C27A H27A 0.9600
C27A H27B 0.9600
C27A H27C 0.9600
Mn1B N1B 1.909(10)
Mn1B Cl 2.304(4)
Mn1B P3B 2.5162(15)
Mn1B P1B 2.5298(13)
Mn1B P2B 2.5302(16)
P1B C14B 1.826(5)
P1B C7B 1.834(4)
P1B C11B 1.857(4)
P1B Tl 2.9366(19)
P2B C8B 1.830(4)
P2B C17B 1.861(5)
P2B C20B 1.865(4)
P2B Tl 2.923(2)
P3B C23B 1.834(7)
P3B C26B 1.835(5)
P3B C9B 1.841(4)
P3B C23C 1.915(8)
P3B Tl 2.953(2)
B1B C1B 1.623(5)
B1B C7B 1.661(6)
B1B C9B 1.680(6)
B1B C8B 1.683(7)
N1B N2B 1.285(13)
N2B N3B 1.150(9)
C1B C2B 1.403(5)
C1B C6B 1.423(6)
C2B C3B 1.394(5)
C2B H2B 0.9300
C3B C4B 1.405(7)
C3B H3B 0.9300
C4B C5B 1.363(6)
C4B H4B 0.9300
C5B C6B 1.390(6)
C5B H5B 0.9300
C6B H6B 0.9300
C7B H7B1 0.9700
C7B H7B2 0.9700
C8B H8B1 0.9700
C8B H8B2 0.9700
C9B H9B1 0.9700
C9B H9B2 0.9700
C10B C11B 1.519(6)
C10B H10D 0.9600
C10B H10E 0.9600
C10B H10F 0.9600
C11B C12B 1.513(6)
C11B H11B 0.9800
C12B H12D 0.9600
C12B H12E 0.9600
C12B H12F 0.9600
C13B C14B 1.531(6)
C13B H13D 0.9600
C13B H13E 0.9600
C13B H13F 0.9600
C14B C15B 1.544(5)
C14B H14B 0.9800
C15B H15D 0.9600
C15B H15E 0.9600
C15B H15F 0.9600
C16B C17B 1.518(7)
C16B H16D 0.9600
C16B H16E 0.9600
C16B H16F 0.9600
C17B C18B 1.500(6)
C17B H17B 0.9800
C18B H18D 0.9600
C18B H18E 0.9600
C18B H18F 0.9600
C19B C20B 1.526(6)
C19B H19D 0.9600
C19B H19E 0.9600
C19B H19F 0.9600
C20B C21B 1.526(6)
C20B H20B 0.9800
C21B H21D 0.9600
C21B H21E 0.9600
C21B H21F 0.9600
C22B C23C 1.428(8)
C22B C23B 1.442(8)
C22B H22D 0.9570
C22B H22E 0.9725
C22B H22F 0.9385
C22B H22G 0.9827
C22B H22H 0.9481
C22B H22I 0.9492
C23B C24B 1.595(8)
C23B H22G 1.5659
C23B H23B 0.9685
C23C C24B 1.453(9)
C23C H22F 1.5789
C23C H23C 0.9931
C24B H24D 0.9618
C24B H24E 0.9559
C24B H24F 0.9560
C24B H24G 0.9570
C24B H24H 0.9590
C24B H24I 0.9567
C25B C26B 1.560(6)
C25B H25D 0.9600
C25B H25E 0.9600
C25B H25F 0.9600
C26B C27B 1.538(7)
C26B H26B 0.9800
C27B H27D 0.9600
C27B H27E 0.9600
C27B H27F 0.9600
